data_2211473
loop_
_publ_author_name
'Wang, Xiao-Yan'
'Deng, Xiao-Tao'
'Wang, Cheng-Gang'

_publ_section_title
;
 Bis(acetato-\k^2^<i>O</i>,<i>O</i>')diaquacopper(II)
;
_journal_coeditor_code IS2100
_journal_issue 12
_journal_name_full 'Acta Crystallographica Section E'
_journal_page_first m3578
_journal_page_last m3579
_journal_paper_doi 10.1107/S1600536806049415
_journal_volume 62
_journal_year 2006
_chemical_formula_iupac '[Cu (C2 H3 O2)2 (H2 O)2]'
_chemical_formula_moiety 'C4 H10 Cu O6'
_chemical_formula_sum 'C4 H10 Cu O6'
_chemical_formula_weight 217.66
_chemical_name_systematic
;
Bis(acetato-\k^2^O,O')diaquacopper(II)
;
_space_group_IT_number 14
_symmetry_cell_setting monoclinic
_symmetry_space_group_name_Hall '-P 2ybc'
_symmetry_space_group_name_H-M 'P 1 21/c 1'
_atom_sites_solution_hydrogens geom
_atom_sites_solution_primary direct
_atom_sites_solution_secondary difmap
_audit_creation_method SHELXL-97
_cell_angle_alpha 90.00
_cell_angle_beta 107.230(2)
_cell_angle_gamma 90.00
_cell_formula_units_Z 2
_cell_length_a 5.4731(7)
_cell_length_b 10.1990(13)
_cell_length_c 7.5187(10)
_cell_measurement_reflns_used 1658
_cell_measurement_temperature 292(2)
_cell_measurement_theta_max 28.18
_cell_measurement_theta_min 3.47
_cell_volume 400.86(9)
_computing_cell_refinement 'SAINT (Bruker, 2000)'
_computing_data_collection 'SMART (Bruker, 2000)'
_computing_data_reduction SAINT
_computing_molecular_graphics 'SHELXTL (Bruker, 2000)'
_computing_publication_material SHELXTL
_computing_structure_refinement 'SHELXL97 (Sheldrick, 1997)'
_computing_structure_solution 'SHELXS97 (Sheldrick, 1997)'
_diffrn_ambient_temperature 292(2)
_diffrn_measured_fraction_theta_full 0.984
_diffrn_measured_fraction_theta_max 0.984
_diffrn_measurement_device_type 'Bruker SMART CCD area-detector'
_diffrn_measurement_method '\f and \w'
_diffrn_radiation_monochromator graphite
_diffrn_radiation_source 'fine-focus sealed tube'
_diffrn_radiation_type MoK\a
_diffrn_radiation_wavelength 0.71073
_diffrn_reflns_av_R_equivalents 0.0159
_diffrn_reflns_av_sigmaI/netI 0.0213
_diffrn_reflns_limit_h_max 7
_diffrn_reflns_limit_h_min -7
_diffrn_reflns_limit_k_max 13
_diffrn_reflns_limit_k_min -5
_diffrn_reflns_limit_l_max 9
_diffrn_reflns_limit_l_min -9
_diffrn_reflns_number 2290
_diffrn_reflns_theta_full 27.50
_diffrn_reflns_theta_max 27.50
_diffrn_reflns_theta_min 3.47
_diffrn_standards_number 0
_exptl_absorpt_coefficient_mu 2.708
_exptl_absorpt_correction_T_max 0.648
_exptl_absorpt_correction_T_min 0.482
_exptl_absorpt_correction_type multi-scan
_exptl_absorpt_process_details '(SADABS; Bruker, 2000)'
_exptl_crystal_colour blue
_exptl_crystal_density_diffrn 1.803
_exptl_crystal_density_method 'not measured'
_exptl_crystal_description block
_exptl_crystal_F_000 222
_exptl_crystal_size_max 0.30
_exptl_crystal_size_mid 0.20
_exptl_crystal_size_min 0.16
_refine_diff_density_max 0.696
_refine_diff_density_min -0.778
_refine_ls_extinction_method none
_refine_ls_goodness_of_fit_ref 1.145
_refine_ls_hydrogen_treatment mixed
_refine_ls_matrix_type full
_refine_ls_number_parameters 59
_refine_ls_number_reflns 907
_refine_ls_number_restraints 2
_refine_ls_restrained_S_all 1.160
_refine_ls_R_factor_all 0.0329
_refine_ls_R_factor_gt 0.0309
_refine_ls_shift/su_max 0.001
_refine_ls_shift/su_mean 0.000
_refine_ls_structure_factor_coef Fsqd
_refine_ls_weighting_details 'calc w=1/[\s^2^(Fo^2^)+(0.0509P)^2^+0.2477P] where P=(Fo^2^+2Fc^2^)/3'
_refine_ls_weighting_scheme calc
_refine_ls_wR_factor_gt 0.0880
_refine_ls_wR_factor_ref 0.0897
_reflns_number_gt 825
_reflns_number_total 907
_reflns_threshold_expression I>2\s(I)
_cod_data_source_file is2100.cif
_cod_data_source_block I
_cod_original_sg_symbol_H-M 'P 21/c'
_cod_database_code 2211473
_cod_database_fobs_code 2211473

loop_
_symmetry_equiv_pos_as_xyz
'x, y, z'
'-x, y+1/2, -z+1/2'
'-x, -y, -z'
'x, -y-1/2, z-1/2'

loop_
_atom_site_type_symbol
_atom_site_label
_atom_site_fract_x
_atom_site_fract_y
_atom_site_fract_z
_atom_site_U_iso_or_equiv
_atom_site_adp_type
_atom_site_calc_flag
_atom_site_refinement_flags
_atom_site_occupancy
Cu Cu1 0.5000 0.0000 1.0000 0.02382(18) Uani d S 1
O O1 0.5924(5) -0.01398(19) 0.7654(4) 0.0402(5) Uani d D 1
O O2 0.8333(3) 0.09289(16) 1.1111(2) 0.0295(4) Uani d . 1
C C1 0.7940(4) 0.2149(2) 1.0758(3) 0.0258(5) Uani d . 1
C C2 1.0239(5) 0.3040(3) 1.1285(4) 0.0386(6) Uani d . 1
H H2A 0.9757 0.3896 1.0768 0.058 Uiso calc R 1
H H2B 1.1546 0.2689 1.0807 0.058 Uiso calc R 1
H H2C 1.0879 0.3103 1.2617 0.058 Uiso calc R 1
O O3 0.5778(4) 0.25961(19) 1.0004(3) 0.0402(5) Uani d . 1
H H1A 0.489(7) -0.088(3) 0.691(5) 0.060 Uiso d D 1
H H1B 0.779(7) -0.029(4) 0.793(6) 0.060 Uiso d D 1

loop_
_atom_site_aniso_label
_atom_site_aniso_U_11
_atom_site_aniso_U_22
_atom_site_aniso_U_33
_atom_site_aniso_U_12
_atom_site_aniso_U_13
_atom_site_aniso_U_23
Cu1 0.0206(3) 0.0198(3) 0.0295(3) -0.00208(12) 0.00493(18) -0.00134(13)
O1 0.0382(12) 0.0383(11) 0.0438(12) -0.0050(8) 0.0119(10) -0.0055(8)
O2 0.0235(8) 0.0222(8) 0.0399(9) -0.0014(6) 0.0049(7) -0.0016(7)
C1 0.0246(11) 0.0251(11) 0.0284(11) -0.0019(9) 0.0088(9) -0.0016(9)
C2 0.0313(13) 0.0280(12) 0.0552(16) -0.0071(10) 0.0107(12) -0.0050(11)
O3 0.0264(9) 0.0345(10) 0.0538(12) 0.0025(8) 0.0028(8) 0.0093(8)

loop_
_atom_type_symbol
_atom_type_description
_atom_type_scat_dispersion_real
_atom_type_scat_dispersion_imag
_atom_type_scat_source
C C 0.0033 0.0016 'International Tables Vol C Tables 4.2.6.8 and 6.1.1.4'
H H 0.0000 0.0000 'International Tables Vol C Tables 4.2.6.8 and 6.1.1.4'
Cu Cu 0.3201 1.2651 'International Tables Vol C Tables 4.2.6.8 and 6.1.1.4'
O O 0.0106 0.0060 'International Tables Vol C Tables 4.2.6.8 and 6.1.1.4'

loop_
_geom_angle_atom_site_label_1
_geom_angle_atom_site_label_2
_geom_angle_atom_site_label_3
_geom_angle_site_symmetry_1
_geom_angle_site_symmetry_3
_geom_angle
O1 Cu1 O1 . 3_657 180.0000(10)
O1 Cu1 O2 . . 87.95(9)
O1 Cu1 O2 3_657 . 92.05(9)
O1 Cu1 O2 . 3_657 92.05(9)
O1 Cu1 O2 3_657 3_657 87.95(9)
O2 Cu1 O2 . 3_657 180.0
O1 Cu1 O3 . . 89.41(7)
O1 Cu1 O3 . 3_657 90.59(7)
O2 Cu1 O3 . . 53.73(7)
O2 Cu1 O3 . 3_657 126.27(7)
Cu1 O1 H1A . . 108(2)
Cu1 O1 H1B . . 110(3)
H1A O1 H1B . . 112(3)
C1 O2 Cu1 . . 107.28(14)
O3 C1 O2 . . 122.2(2)
O3 C1 C2 . . 120.6(2)
O2 C1 C2 . . 117.1(2)
C1 C2 H2A . . 109.5
C1 C2 H2B . . 109.5
H2A C2 H2B . . 109.5
C1 C2 H2C . . 109.5
H2A C2 H2C . . 109.5
H2B C2 H2C . . 109.5

loop_
_geom_bond_atom_site_label_1
_geom_bond_atom_site_label_2
_geom_bond_site_symmetry_2
_geom_bond_distance
Cu1 O1 . 1.978(3)
Cu1 O1 3_657 1.978(3)
Cu1 O2 . 2.0051(17)
Cu1 O2 3_657 2.0051(17)
Cu1 O3 . 2.682(2)
Cu1 O3 3_657 2.682(2)
O1 H1A . 1.01(3)
O1 H1B . 0.99(4)
O2 C1 . 1.278(3)
C1 O3 . 1.237(3)
C1 C2 . 1.507(3)
C2 H2A . 0.9600
C2 H2B . 0.9600
C2 H2C . 0.9600

loop_
_geom_hbond_atom_site_label_D
_geom_hbond_atom_site_label_H
_geom_hbond_atom_site_label_A
_geom_hbond_site_symmetry_A
_geom_hbond_distance_DH
_geom_hbond_distance_HA
_geom_hbond_distance_DA
_geom_hbond_angle_DHA
O1 H1A O3 2_646 1.01(3) 2.08(3) 3.015(3) 154(3)
O1 H1B O2 3_757 0.99(4) 2.13(4) 3.108(3) 168(3)

loop_
_geom_torsion_atom_site_label_1
_geom_torsion_atom_site_label_2
_geom_torsion_atom_site_label_3
_geom_torsion_atom_site_label_4
_geom_torsion_site_symmetry_1
_geom_torsion
O1 Cu1 O2 C1 . 88.03(16)
O1 Cu1 O2 C1 3_657 -91.97(16)
Cu1 O2 C1 O3 . 5.6(3)
Cu1 O2 C1 C2 . -173.86(18)
